data_2200217
loop_
_publ_author_name
'Liu, He'
'Du, Miao'
'Ge, Xiao-Jing'
'Bu, Xian-He'
'Yang, Ming'

_publ_section_title
;
 A novel heptacoordinated cobalt(II) complex of
 6,7-dicyanodipyridoquinoxaline (dcdpq): [Co(NO~3~)~2~(CH~3~CN)(dcdpq)]
;
_journal_issue 3
_journal_name_full 'Acta Crystallographica Section E'
_journal_page_first m100
_journal_page_last m102
_journal_paper_doi 10.1107/S1600536801002422
_journal_volume 57
_journal_year 2001
_chemical_formula_iupac '[Co (N O3)2 (C2 H3 N) (C16 H6 N6)]'
_chemical_formula_moiety 'C18 H9 Co N9 O6'
_chemical_formula_sum 'C18 H9 Co N9 O6'
_chemical_formula_weight 506.27
_chemical_name_systematic ' ?'
_space_group_IT_number 4
_symmetry_cell_setting monoclinic
_symmetry_space_group_name_Hall 'P 2yb'
_symmetry_space_group_name_H-M 'P 1 21 1'
_cell_angle_alpha 90.00
_cell_angle_beta 115.154(2)
_cell_angle_gamma 90.00
_cell_formula_units_Z 2
_cell_length_a 8.3141(8)
_cell_length_b 14.6625(13)
_cell_length_c 9.0670(9)
_cell_measurement_reflns_used 4702
_cell_measurement_temperature 298(2)
_cell_measurement_theta_max 26.4
_cell_measurement_theta_min 2.5
_cell_volume 1000.50(17)
_computing_cell_refinement SMART
_computing_data_collection 'SMART (Bruker, 1998)'
_computing_data_reduction 'SAINT (Bruker, 1998)'
_computing_molecular_graphics 'XP in SHELXTL (Bruker, 1998)'
_computing_structure_refinement 'SHELXL97 (Sheldrick, 1997)'
_computing_structure_solution 'SHELXS97 (Sheldrick, 1997)'
_diffrn_measurement_device 'CCD X-ray'
_diffrn_measurement_method \w
_diffrn_radiation_type MoK\a
_diffrn_radiation_wavelength .71073
_diffrn_reflns_av_R_equivalents .018
_diffrn_reflns_limit_h_max 10
_diffrn_reflns_limit_h_min -10
_diffrn_reflns_limit_k_max 17
_diffrn_reflns_limit_k_min -18
_diffrn_reflns_limit_l_max 7
_diffrn_reflns_limit_l_min -11
_diffrn_reflns_number 4749
_diffrn_reflns_theta_max 26.4
_diffrn_standards_number 0
_exptl_absorpt_coefficient_mu .92
_exptl_absorpt_correction_T_max .838
_exptl_absorpt_correction_T_min .739
_exptl_absorpt_correction_type integration
_exptl_absorpt_process_details '(Bruker, 1998)'
_exptl_crystal_colour pink
_exptl_crystal_density_diffrn 1.681
_exptl_crystal_density_meas ?
_exptl_crystal_description prism
_exptl_crystal_F_000 510
_exptl_crystal_size_max .35
_exptl_crystal_size_mid .20
_exptl_crystal_size_min .20
_refine_diff_density_max .30
_refine_diff_density_min -.23
_refine_ls_abs_structure_details 'Flack (1983)'
_refine_ls_abs_structure_Flack .040(11)
_refine_ls_extinction_method none
_refine_ls_goodness_of_fit_ref 1.05
_refine_ls_hydrogen_treatment refall
_refine_ls_number_parameters 343
_refine_ls_number_reflns 3809
_refine_ls_R_factor_gt .028
_refine_ls_shift/su_max .021
_refine_ls_shift/su_mean .002
_refine_ls_structure_factor_coef Fsqd
_refine_ls_weighting_details 'calc w = 1/[\s^2^(Fo^2^)+(0.0437P)^2^] where P = (Fo^2^+2Fc^2^)/3'
_refine_ls_weighting_scheme calc
_refine_ls_wR_factor_ref .070
_reflns_number_gt 3559
_reflns_number_total 3809
_reflns_threshold_expression I>2\s(I)
_cod_data_source_file om6006.cif
_cod_data_source_block I
_cod_depositor_comments
;
The following automatic conversions were performed:
'_symmetry_cell_setting' value 'Monoclinic' changed to 'monoclinic'
according to '/home/saulius/struct/CIF-dictionaries/cif_core.dic'
dictionary named 'cif_core.dic' version 2.4.1 from 2010-06-29.

Automatic conversion script
Id: cif_fix_enum 1527 2010-12-29 10:47:43Z saulius 

The following automatic conversions were performed:

'_symmetry_cell_setting' value 'Monoclinic' changed to 'monoclinic'
according to /home/saulius/struct/CIF-dictionaries/cif_core.dic
dictionary named 'cif_core.dic' version 2.4.1 from 2010-06-29.

Automatic conversion script
Id: cif_fix_values 1715 2011-07-08 13:25:40Z adriana 

The following automatic conversions were performed:

'_exptl_crystal_density_meas' value 'not measured' was changed to '?'
- the value is perceived as not measured.

Automatic conversion script
Id: cif_fix_values 3008 2015-01-20 13:52:24Z robertas 
;
_cod_original_cell_volume 1000.50(16)
_cod_original_sg_symbol_H-M 'P 21'
_cod_database_code 2200217
_cod_database_fobs_code 2200217

loop_
_symmetry_equiv_pos_as_xyz
'x, y, z'
'-x, y+1/2, -z'

loop_
_atom_site_label
_atom_site_fract_x
_atom_site_fract_y
_atom_site_fract_z
_atom_site_U_iso_or_equiv
_atom_site_adp_type
_atom_site_calc_flag
_atom_site_refinement_flags
_atom_site_occupancy
_atom_site_disorder_assembly
_atom_site_disorder_group
_atom_site_type_symbol
Co1 .30515(4) .78119(2) .51845(4) .03425(9) Uani d . 1 . . Co
N1 .5199(3) .71289(14) .5022(2) .0313(4) Uani d . 1 . . N
N2 .3863(3) .68961(15) .7195(3) .0368(5) Uani d . 1 . . N
N3 .9827(3) .49596(14) .7796(2) .0323(4) Uani d . 1 . . N
N4 .8329(3) .46340(15) 1.0000(2) .0362(5) Uani d . 1 . . N
N5 1.3112(4) .3384(2) .9011(3) .0658(8) Uani d . 1 . . N
N6 1.1104(4) .2979(2) 1.2330(3) .0661(8) Uani d . 1 . . N
C1 .5815(3) .72551(16) .3901(3) .0356(5) Uani d . 1 . . C
C2 .7285(3) .68025(18) .3920(3) .0361(5) Uani d . 1 . . C
C3 .8159(3) .6190(2) .5153(3) .0355(6) Uani d . 1 . . C
C4 .7530(3) .60403(16) .6330(3) .0293(5) Uani d . 1 . . C
C5 .8365(3) .54024(15) .7674(3) .0289(5) Uani d . 1 . . C
C6 1.0490(3) .43487(17) .8973(3) .0343(5) Uani d . 1 . . C
C7 .9748(3) .41900(17) 1.0075(3) .0353(5) Uani d . 1 . . C
C8 .7624(3) .52478(16) .8797(3) .0309(5) Uani d . 1 . . C
C9 .6066(3) .57602(16) .8670(3) .0323(5) Uani d . 1 . . C
C10 .5294(4) .5661(2) .9773(3) .0398(6) Uani d . 1 . . C
C11 .3854(4) .6183(2) .9559(3) .0456(6) Uani d . 1 . . C
C12 .3175(4) .6792(2) .8264(3) .0435(6) Uani d . 1 . . C
C13 .5304(3) .63865(16) .7400(3) .0297(5) Uani d . 1 . . C
C14 .6041(3) .65174(16) .6212(3) .0292(5) Uani d . 1 . . C
C16 1.0492(4) .3509(2) 1.1334(3) .0461(6) Uani d . 1 . . C
C15 1.1991(4) .38173(19) .9035(3) .0422(6) Uani d . 1 . . C
H1 .528(3) .7641(19) .306(3) .034(7) Uiso d . 1 . . H
H2 .752(4) .689(2) .303(4) .052(8) Uiso d . 1 . . H
H3 .920(4) .5847(19) .521(3) .037(7) Uiso d . 1 . . H
H10 .576(4) .524(2) 1.050(4) .058(9) Uiso d . 1 . . H
H11 .327(4) .614(2) 1.030(3) .047(8) Uiso d . 1 . . H
H12 .222(4) .714(2) .805(3) .039(7) Uiso d . 1 . . H
N7 .0832(3) .84796(17) .5167(3) .0445(5) Uani d . 1 . . N
O1 .4243(3) .90754(13) .4847(2) .0475(5) Uani d . 1 . . O
O2 .4577(4) .88192(19) .7273(3) .0706(7) Uani d . 1 . . O
O3 .5780(3) 1.00238(16) .6780(3) .0653(6) Uani d . 1 . . O
N8 .4895(3) .93300(16) .6327(3) .0443(5) Uani d . 1 . . N
O4 .1224(3) .66472(15) .3790(3) .0577(6) Uani d . 1 . . O
O5 .1791(2) .77157(16) .2498(2) .0499(5) Uani d . 1 . . O
O6 .0278(5) .6559(3) .1169(4) .1099(12) Uani d . 1 . . O
N9 .1060(3) .69523(18) .2440(3) .0527(6) Uani d . 1 . . N
C17 -.0326(4) .8934(2) .5020(3) .0401(6) Uani d . 1 . . C
C18 -.1809(5) .9524(3) .4799(5) .0512(8) Uani d . 1 . . C
H18A -.275(6) .914(4) .464(5) .102(16) Uiso d . 1 . . H
H18B -.201(5) .989(3) .379(5) .079(12) Uiso d . 1 . . H
H18C -.148(6) .989(3) .589(6) .103(14) Uiso d . 1 . . H

loop_
_atom_site_aniso_label
_atom_site_aniso_U_11
_atom_site_aniso_U_22
_atom_site_aniso_U_33
_atom_site_aniso_U_12
_atom_site_aniso_U_13
_atom_site_aniso_U_23
Co1 .03177(15) .03190(16) .03946(16) .00509(16) .01550(12) .00551(16)
N1 .0290(10) .0287(9) .0351(10) .0021(8) .0125(8) .0035(8)
N2 .0342(11) .0387(12) .0389(11) .0060(9) .0168(10) .0040(9)
N3 .0321(10) .0312(10) .0324(10) .0036(9) .0126(8) -.0006(8)
N4 .0416(12) .0321(10) .0348(11) .0033(9) .0161(10) .0056(8)
N5 .0604(17) .076(2) .0551(16) .0280(16) .0183(13) -.0043(14)
N6 .0799(18) .062(2) .0617(15) .0291(16) .0352(14) .0255(14)
C1 .0376(13) .0324(13) .0343(13) .0003(10) .0129(11) .0074(10)
C2 .0401(14) .0390(14) .0340(12) .0001(11) .0205(11) .0042(10)
C3 .0356(15) .0344(15) .0401(15) .0035(11) .0197(12) -.0013(11)
C4 .0310(11) .0239(10) .0308(11) -.0025(9) .0111(9) -.0006(9)
C5 .0294(11) .0236(11) .0308(12) -.0016(9) .0100(9) -.0025(8)
C6 .0350(13) .0287(12) .0349(13) .0023(10) .0107(10) -.0042(10)
C7 .0384(13) .0305(12) .0332(13) .0035(10) .0115(10) .0016(10)
C8 .0347(12) .0262(11) .0301(12) -.0010(9) .0122(10) -.0009(9)
C9 .0327(12) .0311(12) .0336(12) -.0021(10) .0145(10) .0010(10)
C10 .0434(15) .0435(14) .0351(13) .0023(12) .0194(11) .0072(11)
C11 .0454(15) .0556(18) .0432(15) .0036(13) .0261(13) .0036(13)
C12 .0382(14) .0492(16) .0486(16) .0073(13) .0236(12) .0030(12)
C13 .0302(12) .0284(11) .0312(12) -.0004(10) .0139(10) -.0003(9)
C14 .0299(12) .0251(11) .0317(12) -.0026(9) .0121(9) .0001(9)
C16 .0527(16) .0450(15) .0439(15) .0134(13) .0236(13) .0104(13)
C15 .0423(14) .0438(15) .0353(13) .0109(12) .0113(11) .0009(11)
N7 .0426(13) .0450(13) .0517(14) .0066(11) .0258(11) .0052(11)
O1 .0508(11) .0415(10) .0532(12) -.0011(9) .0250(9) -.0036(9)
O2 .0777(17) .0719(17) .0503(13) -.0125(14) .0159(12) .0099(12)
O3 .0589(13) .0485(12) .0858(17) -.0125(11) .0281(12) -.0197(12)
N8 .0393(12) .0362(12) .0558(15) .0034(10) .0187(11) -.0005(11)
O4 .0566(12) .0490(12) .0693(15) -.0008(10) .0286(11) .0120(11)
O5 .0454(9) .0469(12) .0496(10) .0005(11) .0127(8) .0068(10)
O6 .116(3) .099(2) .0689(19) -.035(2) -.0045(17) -.0279(17)
N9 .0421(13) .0495(15) .0533(15) -.0026(11) .0075(11) -.0028(13)
C17 .0389(14) .0410(14) .0463(14) -.0019(12) .0237(12) .0024(12)
C18 .0481(19) .0453(19) .073(2) .0094(15) .0382(18) .0013(17)

loop_
_atom_type_symbol
_atom_type_description
_atom_type_scat_dispersion_real
_atom_type_scat_dispersion_imag
_atom_type_scat_source
C C .0033 .0016 'International Tables Vol C Tables 4.2.6.8 and 6.1.1.4'
H H .0000 .0000 'International Tables Vol C Tables 4.2.6.8 and 6.1.1.4'
N N .0061 .0033 'International Tables Vol C Tables 4.2.6.8 and 6.1.1.4'
O O .0106 .0060 'International Tables Vol C Tables 4.2.6.8 and 6.1.1.4'
Co Co .3494 .9721 'International Tables Vol C Tables 4.2.6.8 and 6.1.1.4'

loop_
_geom_angle_atom_site_label_1
_geom_angle_atom_site_label_2
_geom_angle_atom_site_label_3
_geom_angle
_geom_angle_publ_flag
N7 Co1 N1 175.95(9) y
N7 Co1 N2 105.08(9) y
N1 Co1 N2 77.92(8) y
N7 Co1 O1 93.05(8) y
N1 Co1 O1 86.85(8) y
N2 Co1 O1 131.12(8) y
N7 Co1 O5 91.02(8) y
N1 Co1 O5 84.93(7) y
N2 Co1 O5 137.11(9) y
O1 Co1 O5 86.01(8) y
N7 Co1 O4 88.20(9) y
N1 Co1 O4 89.42(8) y
N2 Co1 O4 84.05(9) y
O1 Co1 O4 142.52(8) y
O5 Co1 O4 56.51(8) y
N7 Co1 O2 83.20(10) y
N1 Co1 O2 100.08(9) y
N2 Co1 O2 80.66(8) y
O1 Co1 O2 56.53(8) y
O5 Co1 O2 141.50(9) y
O4 Co1 O2 159.83(9) y
C1 N1 C14 117.8(2) ?
C1 N1 Co1 126.89(16) ?
C14 N1 Co1 115.30(16) ?
C12 N2 C13 117.8(2) ?
C12 N2 Co1 128.31(19) ?
C13 N2 Co1 113.88(17) ?
C6 N3 C5 116.6(2) ?
C7 N4 C8 116.4(2) ?
N1 C1 C2 123.2(2) ?
N1 C1 H1 121.6(16) ?
C2 C1 H1 115.1(16) ?
C3 C2 C1 118.8(2) ?
C3 C2 H2 125(2) ?
C1 C2 H2 116(2) ?
C2 C3 C4 119.0(2) ?
C2 C3 H3 121.8(17) ?
C4 C3 H3 119.2(17) ?
C14 C4 C3 118.4(2) ?
C14 C4 C5 118.7(2) ?
C3 C4 C5 122.8(2) ?
N3 C5 C8 121.3(2) ?
N3 C5 C4 118.2(2) ?
C8 C5 C4 120.4(2) ?
N3 C6 C7 122.0(2) ?
N3 C6 C15 116.9(2) ?
C7 C6 C15 121.0(2) ?
N4 C7 C6 122.4(2) ?
N4 C7 C16 117.0(2) ?
C6 C7 C16 120.6(2) ?
N4 C8 C5 121.3(2) ?
N4 C8 C9 118.5(2) ?
C5 C8 C9 120.3(2) ?
C13 C9 C10 118.0(2) ?
C13 C9 C8 118.7(2) ?
C10 C9 C8 123.2(2) ?
C11 C10 C9 118.6(3) ?
C11 C10 H10 126(2) ?
C9 C10 H10 115(2) ?
C10 C11 C12 119.9(3) ?
C10 C11 H11 121.8(18) ?
C12 C11 H11 118.3(18) ?
N2 C12 C11 123.0(3) ?
N2 C12 H12 113.5(19) ?
C11 C12 H12 123.4(19) ?
N2 C13 C9 122.7(2) ?
N2 C13 C14 116.7(2) ?
C9 C13 C14 120.6(2) ?
N1 C14 C4 122.7(2) ?
N1 C14 C13 116.1(2) ?
C4 C14 C13 121.2(2) ?
N6 C16 C7 178.9(3) ?
N5 C15 C6 176.6(3) ?
C17 N7 Co1 169.9(2) ?
N8 O1 Co1 96.69(16) ?
N8 O2 Co1 91.34(18) ?
O3 N8 O2 122.9(3) ?
O3 N8 O1 121.7(3) ?
O2 N8 O1 115.4(2) ?
N9 O4 Co1 92.55(16) ?
N9 O5 Co1 95.59(16) ?
O6 N9 O4 123.6(3) ?
O6 N9 O5 121.3(3) ?
O4 N9 O5 115.1(2) ?
N7 C17 C18 178.7(3) ?
C17 C18 H18A 105(3) ?
C17 C18 H18B 104(2) ?
H18A C18 H18B 112(3) ?
C17 C18 H18C 108(3) ?
H18A C18 H18C 109(4) ?
H18B C18 H18C 117(4) ?

loop_
_geom_bond_atom_site_label_1
_geom_bond_atom_site_label_2
_geom_bond_site_symmetry_2
_geom_bond_distance
_geom_bond_publ_flag
Co1 N7 . 2.083(2) y
Co1 N1 . 2.106(2) y
Co1 N2 . 2.130(2) y
Co1 O1 . 2.183(2) y
Co1 O5 . 2.2090(18) y
Co1 O4 . 2.278(2) y
Co1 O2 . 2.310(3) y
N1 C1 . 1.331(3) ?
N1 C14 . 1.348(3) ?
N2 C12 . 1.328(4) ?
N2 C13 . 1.356(3) ?
N3 C6 . 1.321(3) ?
N3 C5 . 1.340(3) ?
N4 C7 . 1.324(3) ?
N4 C8 . 1.341(3) ?
N5 C15 . 1.135(4) ?
N6 C16 . 1.135(4) ?
C1 C2 . 1.384(4) ?
C1 H1 . .90(3) ?
C2 C3 . 1.376(4) ?
C2 H2 . .92(3) ?
C3 C4 . 1.391(3) ?
C3 H3 . .98(3) ?
C4 C14 . 1.386(3) ?
C4 C5 . 1.457(3) ?
C5 C8 . 1.415(3) ?
C6 C7 . 1.399(4) ?
C6 C15 . 1.451(4) ?
C7 C16 . 1.443(4) ?
C8 C9 . 1.458(3) ?
C9 C13 . 1.397(3) ?
C9 C10 . 1.408(4) ?
C10 C11 . 1.364(4) ?
C10 H10 . .87(4) ?
C11 C12 . 1.389(4) ?
C11 H11 . .98(3) ?
C12 H12 . .89(3) ?
C13 C14 . 1.461(3) ?
N7 C17 . 1.131(4) ?
O1 N8 . 1.272(3) ?
O2 N8 . 1.249(4) ?
O3 N8 . 1.220(3) ?
O4 N9 . 1.255(3) ?
O5 N9 . 1.264(3) ?
O6 N9 . 1.203(4) ?
C17 C18 . 1.449(4) ?
C18 H18A . .92(5) ?
C18 H18B . 1.02(4) ?
C18 H18C . 1.06(5) ?
